data_4103503
loop_
_publ_author_name
'Hannah K. Murnen'
'Adrianne M. Rosales'
'Jonathan N. Jaworski'
'Rachel A. Segalman'
'Ronald N. Zuckermann'

_publ_section_title
;
 Hierarchical Self-Assembly of a Biomimetic Diblock Copolypeptoid into
 Homochiral Superhelices
;
_journal_name_full 'Journal of the American Chemical Society'
_journal_page_first 16112
_journal_page_last 16119
_journal_paper_doi 10.1021/ja106340f
_journal_volume 132
_journal_year 2010
_chemical_formula_sum 'C20 H22 N2 O2'
_chemical_formula_weight 322.40
_chemical_name_common JJ-2-30
_chemical_name_systematic
;
 zuckermann01
;
_space_group.centring_type C

_space_group_IT_number 15
_space_group.IT_number 15

_symmetry_cell_setting monoclinic
_symmetry_space_group_name_Hall '-C 2yc'
_symmetry_space_group_name_H-M 'C 1 2/c 1'
_atom_sites_solution_hydrogens geom
_atom_sites_solution_primary direct
_atom_sites_solution_secondary difmap
_audit_creation_method SHELXL-97
_cell_angle_alpha 90.00
_cell_angle_beta 99.837(3)
_cell_angle_gamma 90.00
_cell_formula_units_Z 4
_cell_length_a 36.805(3)
_cell_length_b 5.7499(4)
_cell_length_c 7.9908(5)
_cell_measurement_reflns_used 6765
_cell_measurement_temperature 100(2)
_cell_measurement_theta_max 67.65
_cell_measurement_theta_min 4.88
_cell_volume 1666.2(2)
_computing_cell_refinement 'Bruker SAINT'
_computing_data_collection 'Bruker APEX2'
_computing_data_reduction 'Bruker SAINT'
_computing_molecular_graphics ORTEP-32
_computing_publication_material WinGX
_computing_structure_refinement SHELXL-97
_computing_structure_solution SIR-2004
_diffrn_ambient_temperature 100(2)
_diffrn_detector_area_resol_mean 8.366
_diffrn_measured_fraction_theta_full 0.992
_diffrn_measured_fraction_theta_max 0.991
_diffrn_measurement_device_type 'Bruker APEX-II CCD'
_diffrn_measurement_method '\f and \w scans'
_diffrn_radiation_monochromator graphite
_diffrn_radiation_source 'fine-focus sealed tube'
_diffrn_radiation_type CuK\a
_diffrn_radiation_wavelength 1.54178
_diffrn_reflns_av_R_equivalents 0.0117
_diffrn_reflns_av_sigmaI/netI 0.0079
_diffrn_reflns_limit_h_max 43
_diffrn_reflns_limit_h_min -44
_diffrn_reflns_limit_k_max 6
_diffrn_reflns_limit_k_min -6
_diffrn_reflns_limit_l_max 9
_diffrn_reflns_limit_l_min -9
_diffrn_reflns_number 9628
_diffrn_reflns_theta_full 67.00
_diffrn_reflns_theta_max 68.06
_diffrn_reflns_theta_min 2.44
_exptl_absorpt_coefficient_mu 0.664
_exptl_absorpt_correction_T_max 0.9739
_exptl_absorpt_correction_T_min 0.9246
_exptl_absorpt_correction_type multi-scan
_exptl_absorpt_process_details SADABS
_exptl_crystal_colour colorless
_exptl_crystal_density_diffrn 1.285
_exptl_crystal_density_method 'not measured'
_exptl_crystal_description plate
_exptl_crystal_F_000 688
_exptl_crystal_size_max 0.12
_exptl_crystal_size_mid 0.10
_exptl_crystal_size_min 0.04
_refine_diff_density_max 0.258
_refine_diff_density_min -0.227
_refine_diff_density_rms 0.058
_refine_ls_extinction_method none
_refine_ls_goodness_of_fit_ref 1.302
_refine_ls_hydrogen_treatment constr
_refine_ls_matrix_type full
_refine_ls_number_parameters 109
_refine_ls_number_reflns 1501
_refine_ls_number_restraints 0
_refine_ls_restrained_S_all 1.302
_refine_ls_R_factor_all 0.0551
_refine_ls_R_factor_gt 0.0530
_refine_ls_shift/su_max 0.000
_refine_ls_shift/su_mean 0.000
_refine_ls_structure_factor_coef Fsqd
_refine_ls_weighting_details 'calc w=1/[\s^2^(Fo^2^)+(0.0182P)^2^+7.2561P] where P=(Fo^2^+2Fc^2^)/3'
_refine_ls_weighting_scheme calc
_refine_ls_wR_factor_gt 0.1452
_refine_ls_wR_factor_ref 0.1460
_reflns_number_gt 1413
_reflns_number_total 1501
_reflns_threshold_expression >2sigma(I)
_cod_data_source_file ja106340f_si_002.cif
_cod_data_source_block zuckermann01
_cod_depositor_comments
;
The following automatic conversions were performed:

'_space_group.centring_type' value 'C-centered' was replaced with the
value 'C' as specified in the replacement file
'/home/antanas/src/cod-tools/trunk/data/replacement-values/replacement_values.lst'.

Automatic conversion script
Id: cif_fix_values 5642 2017-10-24 12:04:52Z antanas 
;
_cod_original_cell_volume 1666.21(19)
_cod_database_code 4103503

loop_
_symmetry_equiv_pos_as_xyz
'x, y, z'
'-x, y, -z+1/2'
'x+1/2, y+1/2, z'
'-x+1/2, y+1/2, -z+1/2'
'-x, -y, -z'
'x, -y, z-1/2'
'-x+1/2, -y+1/2, -z'
'x+1/2, -y+1/2, z-1/2'

loop_
_atom_site_label
_atom_site_type_symbol
_atom_site_fract_x
_atom_site_fract_y
_atom_site_fract_z
_atom_site_U_iso_or_equiv
_atom_site_adp_type
_atom_site_occupancy
_atom_site_symmetry_multiplicity
_atom_site_calc_flag
_atom_site_refinement_flags
C1 C 0.39114(7) 0.2214(5) 0.0919(3) 0.0185(6) Uani 1 1 d .
C2 C 0.40748(7) 0.0580(5) 0.0006(3) 0.0213(6) Uani 1 1 d .
H2 H 0.3936 -0.0735 -0.0454 0.026 Uiso 1 1 calc R
C3 C 0.44379(7) 0.0831(5) -0.0250(4) 0.0235(6) Uani 1 1 d .
H3 H 0.4544 -0.0286 -0.0897 0.028 Uiso 1 1 calc R
C4 C 0.46422(7) 0.2726(5) 0.0450(3) 0.0236(6) Uani 1 1 d .
H4 H 0.4892 0.2896 0.0303 0.028 Uiso 1 1 calc R
C5 C 0.44826(7) 0.4371(5) 0.1361(3) 0.0235(6) Uani 1 1 d .
H5 H 0.4622 0.5676 0.1829 0.028 Uiso 1 1 calc R
C6 C 0.41202(7) 0.4123(5) 0.1595(3) 0.0215(6) Uani 1 1 d .
H6 H 0.4013 0.5263 0.2220 0.026 Uiso 1 1 calc R
C7 C 0.35126(7) 0.1940(5) 0.1120(3) 0.0217(6) Uani 1 1 d .
H7A H 0.3475 0.2660 0.2203 0.026 Uiso 1 1 calc R
H7B H 0.3452 0.0266 0.1164 0.026 Uiso 1 1 calc R
C8 C 0.32558(7) 0.3088(5) -0.0358(3) 0.0174(6) Uani 1 1 d .
H8A H 0.3311 0.4772 -0.0367 0.021 Uiso 1 1 calc R
H8B H 0.3304 0.2418 -0.1440 0.021 Uiso 1 1 calc R
C9 C 0.26966(7) 0.0830(5) -0.0868(3) 0.0163(6) Uani 1 1 d .
C10 C 0.22970(7) 0.0479(5) -0.0708(3) 0.0174(6) Uani 1 1 d .
H10A H 0.2150 0.0409 -0.1866 0.021 Uiso 1 1 calc R
H10B H 0.2274 -0.1052 -0.0168 0.021 Uiso 1 1 calc R
N2 N 0.28665(6) 0.2774(4) -0.0252(3) 0.0154(5) Uani 1 1 d .
O1 O 0.28475(5) -0.0688(3) -0.1595(2) 0.0222(5) Uani 1 1 d .

loop_
_atom_site_aniso_label
_atom_site_aniso_U_11
_atom_site_aniso_U_22
_atom_site_aniso_U_33
_atom_site_aniso_U_23
_atom_site_aniso_U_13
_atom_site_aniso_U_12
C1 0.0155(12) 0.0238(15) 0.0156(12) 0.0047(11) 0.0014(10) 0.0023(11)
C2 0.0196(13) 0.0228(15) 0.0205(13) -0.0001(11) 0.0009(10) -0.0009(11)
C3 0.0211(14) 0.0260(15) 0.0239(14) -0.0001(12) 0.0056(11) 0.0063(12)
C4 0.0133(12) 0.0325(16) 0.0250(14) 0.0059(12) 0.0035(10) 0.0011(12)
C5 0.0205(13) 0.0250(15) 0.0238(14) 0.0003(12) 0.0007(11) -0.0040(12)
C6 0.0228(14) 0.0219(15) 0.0203(13) -0.0005(11) 0.0055(11) 0.0027(11)
C7 0.0167(13) 0.0279(16) 0.0207(13) 0.0051(12) 0.0040(10) 0.0010(12)
C8 0.0137(12) 0.0201(14) 0.0191(13) 0.0022(11) 0.0044(10) -0.0003(10)
C9 0.0175(13) 0.0172(13) 0.0143(12) 0.0022(10) 0.0028(9) 0.0010(10)
C10 0.0164(13) 0.0161(13) 0.0199(13) -0.0024(11) 0.0034(10) -0.0007(10)
N2 0.0128(10) 0.0177(12) 0.0160(11) -0.0004(9) 0.0035(8) 0.0008(9)
O1 0.0210(10) 0.0206(10) 0.0267(10) -0.0072(8) 0.0088(8) 0.0009(8)

loop_
_atom_type_symbol
_atom_type_description
_atom_type_scat_dispersion_real
_atom_type_scat_dispersion_imag
_atom_type_scat_source
C C 0.0181 0.0091 'International Tables Vol C Tables 4.2.6.8 and 6.1.1.4'
H H 0.0000 0.0000 'International Tables Vol C Tables 4.2.6.8 and 6.1.1.4'
N N 0.0311 0.0180 'International Tables Vol C Tables 4.2.6.8 and 6.1.1.4'
O O 0.0492 0.0322 'International Tables Vol C Tables 4.2.6.8 and 6.1.1.4'

loop_
_geom_angle_atom_site_label_1
_geom_angle_atom_site_label_2
_geom_angle_atom_site_label_3
_geom_angle
_geom_angle_site_symmetry_1
_geom_angle_site_symmetry_3
C2 C1 C6 118.5(2) . .
C2 C1 C7 120.1(3) . .
C6 C1 C7 121.4(2) . .
C1 C2 C3 121.3(3) . .
C1 C2 H2 119.3 . .
C3 C2 H2 119.3 . .
C4 C3 C2 119.3(3) . .
C4 C3 H3 120.3 . .
C2 C3 H3 120.3 . .
C5 C4 C3 120.0(3) . .
C5 C4 H4 120.0 . .
C3 C4 H4 120.0 . .
C4 C5 C6 120.4(3) . .
C4 C5 H5 119.8 . .
C6 C5 H5 119.8 . .
C5 C6 C1 120.5(3) . .
C5 C6 H6 119.7 . .
C1 C6 H6 119.7 . .
C1 C7 C8 110.8(2) . .
C1 C7 H7A 109.5 . .
C8 C7 H7A 109.5 . .
C1 C7 H7B 109.5 . .
C8 C7 H7B 109.5 . .
H7A C7 H7B 108.1 . .
N2 C8 C7 112.6(2) . .
N2 C8 H8A 109.1 . .
C7 C8 H8A 109.1 . .
N2 C8 H8B 109.1 . .
C7 C8 H8B 109.1 . .
H8A C8 H8B 107.8 . .
O1 C9 N2 123.2(2) . .
O1 C9 C10 118.0(2) . .
N2 C9 C10 118.8(2) . .
N2 C10 C9 116.6(2) 7 .
N2 C10 H10A 108.1 7 .
C9 C10 H10A 108.1 . .
N2 C10 H10B 108.1 7 .
C9 C10 H10B 108.1 . .
H10A C10 H10B 107.3 . .
C9 N2 C10 124.3(2) . 7
C9 N2 C8 119.0(2) . .
C10 N2 C8 116.3(2) 7 .

loop_
_geom_bond_atom_site_label_1
_geom_bond_atom_site_label_2
_geom_bond_distance
_geom_bond_site_symmetry_2
C1 C2 1.388(4) .
C1 C6 1.395(4) .
C1 C7 1.512(3) .
C2 C3 1.393(4) .
C2 H2 0.9500 .
C3 C4 1.386(4) .
C3 H3 0.9500 .
C4 C5 1.384(4) .
C4 H4 0.9500 .
C5 C6 1.385(4) .
C5 H5 0.9500 .
C6 H6 0.9500 .
C7 C8 1.531(3) .
C7 H7A 0.9900 .
C7 H7B 0.9900 .
C8 N2 1.461(3) .
C8 H8A 0.9900 .
C8 H8B 0.9900 .
C9 O1 1.232(3) .
C9 N2 1.334(3) .
C9 C10 1.512(3) .
C10 N2 1.455(3) 7
C10 H10A 0.9900 .
C10 H10B 0.9900 .
N2 C10 1.455(3) 7
